data_4513438
loop_
_publ_author_name
'Srivastava, Sumit'
'Aggarwal, Himanshu'
'Gupta, Rajeev'

_publ_section_title
;
 Three-Dimensional Heterometallic Coordination Networks: Syntheses,
 Crystal Structures, Topologies, and Heterogeneous Catalysis
;
_journal_issue 8
_journal_name_full 'Crystal Growth &amp; Design'
_journal_page_first 4110
_journal_paper_doi 10.1021/acs.cgd.5b00697
_journal_volume 15
_journal_year 2015
_chemical_formula_moiety 'C42 H21 Co N6 O20 Zn3, O1.16, C3 H8 O, 7.84(O) '
_chemical_formula_sum 'C45 H29 Co N6 O30 Zn3'
_chemical_formula_weight 1388.78
_chemical_name_systematic
;
 ?
;
_space_group_IT_number 14
_symmetry_cell_setting monoclinic
_symmetry_space_group_name_Hall '-P 2ybc'
_symmetry_space_group_name_H-M 'P 1 21/c 1'
_atom_sites_solution_hydrogens geom
_atom_sites_solution_primary direct
_atom_sites_solution_secondary difmap
_audit_creation_method SHELXL-97
_cell_angle_alpha 90.00
_cell_angle_beta 118.363(3)
_cell_angle_gamma 90.00
_cell_formula_units_Z 4
_cell_length_a 15.0290(4)
_cell_length_b 19.2206(6)
_cell_length_c 21.3862(11)
_cell_measurement_temperature 293(2)
_cell_volume 5436.1(4)
_computing_cell_refinement 'X-calibur s SAINT'
_computing_data_collection 'Xcalibur, Sapphire3'
_computing_data_reduction 'X-calibur s SAINT'
_computing_molecular_graphics 'Oxford SHELXTL'
_computing_publication_material 'Oxford SHELXTL'
_computing_structure_refinement 'SHELXL-97 (Sheldrick, 1997)'
_computing_structure_solution 'SHELXS-97 (Sheldirck, 1990)'
_diffrn_ambient_temperature 293(2)
_diffrn_measured_fraction_theta_full 0.999
_diffrn_measured_fraction_theta_max 0.999
_diffrn_measurement_device_type 'xcalibur sapphire3'
_diffrn_measurement_method '\w scans'
_diffrn_radiation_monochromator graphite
_diffrn_radiation_source 'fine-focus sealed tube'
_diffrn_radiation_type MoK\a
_diffrn_radiation_wavelength 0.71073
_diffrn_reflns_av_R_equivalents 0.0310
_diffrn_reflns_av_sigmaI/netI 0.0253
_diffrn_reflns_limit_h_max 17
_diffrn_reflns_limit_h_min -17
_diffrn_reflns_limit_k_max 22
_diffrn_reflns_limit_k_min -22
_diffrn_reflns_limit_l_max 25
_diffrn_reflns_limit_l_min -25
_diffrn_reflns_number 46155
_diffrn_reflns_theta_full 25.00
_diffrn_reflns_theta_max 25.00
_diffrn_reflns_theta_min 2.90
_exptl_absorpt_coefficient_mu 1.708
_exptl_absorpt_correction_T_max 0.7263
_exptl_absorpt_correction_T_min 0.6846
_exptl_absorpt_correction_type multi-scan
_exptl_absorpt_process_details sadabs
_exptl_crystal_colour green
_exptl_crystal_density_diffrn 1.697
_exptl_crystal_density_method 'not measured'
_exptl_crystal_description block
_exptl_crystal_F_000 2792
_exptl_crystal_size_max 0.24
_exptl_crystal_size_mid 0.22
_exptl_crystal_size_min 0.20
_refine_diff_density_max 0.822
_refine_diff_density_min -0.850
_refine_diff_density_rms 0.089
_refine_ls_extinction_method none
_refine_ls_goodness_of_fit_ref 1.067
_refine_ls_hydrogen_treatment constr
_refine_ls_matrix_type full
_refine_ls_number_parameters 775
_refine_ls_number_reflns 9559
_refine_ls_number_restraints 0
_refine_ls_restrained_S_all 1.067
_refine_ls_R_factor_all 0.0462
_refine_ls_R_factor_gt 0.0417
_refine_ls_shift/su_max 0.008
_refine_ls_shift/su_mean 0.000
_refine_ls_structure_factor_coef Fsqd
_refine_ls_weighting_details 'calc w=1/[\s^2^(Fo^2^)+(0.0576P)^2^+11.4973P] where P=(Fo^2^+2Fc^2^)/3'
_refine_ls_weighting_scheme calc
_refine_ls_wR_factor_gt 0.1117
_refine_ls_wR_factor_ref 0.1143
_reflns_number_gt 8693
_reflns_number_total 9559
_reflns_threshold_expression >2sigma(I)
_cod_data_source_file cg5b00697_si_002.cif
_cod_data_source_block shelxl
_cod_depositor_comments 'Adding full bibliography for 4513435--4513438.cif.'
_cod_original_sg_symbol_H-M 'P 21/c'
_cod_database_code 4513438

loop_
_symmetry_equiv_pos_as_xyz
'x, y, z'
'-x, y+1/2, -z+1/2'
'-x, -y, -z'
'x, -y-1/2, z-1/2'

loop_
_atom_site_label
_atom_site_type_symbol
_atom_site_fract_x
_atom_site_fract_y
_atom_site_fract_z
_atom_site_U_iso_or_equiv
_atom_site_adp_type
_atom_site_occupancy
_atom_site_symmetry_multiplicity
_atom_site_calc_flag
_atom_site_refinement_flags
_atom_site_disorder_assembly
_atom_site_disorder_group
Zn3 Zn -0.21229(3) -0.06830(2) -0.13213(2) 0.02174(11) Uani 1 1 d . . .
Zn1 Zn -0.04300(3) -0.12570(2) -0.57543(2) 0.02692(12) Uani 1 1 d . . .
Zn2 Zn -0.24981(3) -0.21938(2) -0.60348(2) 0.02336(11) Uani 1 1 d . . .
Co1 Co 0.24228(3) -0.17996(2) -0.19582(2) 0.01560(11) Uani 1 1 d . . .
O1 O 0.1603(2) 0.01979(14) -0.21244(17) 0.0463(8) Uani 1 1 d . . .
O13 O -0.3538(2) 0.00491(14) -0.21232(17) 0.0407(7) Uani 1 1 d . . .
O12 O -0.35573(17) -0.09747(12) -0.16872(13) 0.0247(5) Uani 1 1 d . . .
O8 O -0.1417(2) 0.00517(14) -0.06418(14) 0.0331(6) Uani 1 1 d . . .
O5 O -0.1564(2) -0.07411(16) -0.19820(14) 0.0361(6) Uani 1 1 d . . .
O9 O -0.15490(18) -0.16212(13) -0.08050(14) 0.0272(5) Uani 1 1 d . . .
O7 O -0.2490(3) -0.01165(17) -0.02188(18) 0.0516(9) Uani 1 1 d . . .
O15 O -0.8212(2) 0.07945(15) -0.36863(17) 0.0400(7) Uani 1 1 d . . .
O14 O -0.6817(2) 0.12969(13) -0.35656(16) 0.0346(6) Uani 1 1 d . . .
O4 O -0.2694(3) -0.1404(2) -0.28244(18) 0.0598(10) Uani 1 1 d . . .
O18 O -0.0351(3) -0.1262(2) -0.67054(16) 0.0560(9) Uani 1 1 d . . .
O17 O 0.0295(3) -0.02634(16) -0.5502(2) 0.0577(9) Uani 1 1 d . . .
O19 O -0.3529(2) -0.28116(14) -0.59575(17) 0.0392(7) Uani 1 1 d . . .
O20 O -0.3163(2) -0.25399(17) -0.71360(16) 0.0491(8) Uani 1 1 d . . .
O3 O -0.1920(2) -0.18693(14) -0.49747(13) 0.0306(6) Uani 1 1 d . . .
O2 O -0.0567(2) -0.12743(14) -0.48469(13) 0.0316(6) Uani 1 1 d . . .
O6 O 0.2564(2) -0.29345(16) -0.03426(16) 0.0448(8) Uani 1 1 d . . .
O10 O -0.10958(18) -0.26552(12) -0.09802(13) 0.0246(5) Uani 1 1 d . . .
O11 O -0.7736(2) -0.19121(16) -0.38735(14) 0.0388(7) Uani 1 1 d . . .
O16 O 0.0984(2) -0.16400(16) -0.52014(14) 0.0373(7) Uani 1 1 d . . .
N1 N 0.3427(2) -0.11312(14) -0.13586(14) 0.0198(6) Uani 1 1 d . . .
N2 N 0.1556(2) -0.09927(15) -0.22332(14) 0.0202(6) Uani 1 1 d . . .
N3 N 0.3346(2) -0.25856(14) -0.16254(15) 0.0218(6) Uani 1 1 d . . .
N4 N 0.2143(2) -0.20902(14) -0.11941(15) 0.0190(6) Uani 1 1 d . . .
N5 N -0.8571(2) -0.24240(15) -0.26560(15) 0.0220(6) Uani 1 1 d . . .
N6 N -0.7279(2) -0.16080(14) -0.27277(14) 0.0179(6) Uani 1 1 d . . .
C1 C 0.4408(3) -0.1257(2) -0.09207(18) 0.0258(8) Uani 1 1 d . . .
H1 H 0.4622 -0.1714 -0.0796 0.031 Uiso 1 1 calc R . .
C2 C 0.5107(3) -0.0728(2) -0.0650(2) 0.0354(9) Uani 1 1 d . . .
H2 H 0.5785 -0.0827 -0.0349 0.043 Uiso 1 1 calc R . .
C3 C 0.4791(3) -0.0054(2) -0.0829(2) 0.0409(10) Uani 1 1 d . . .
H3 H 0.5257 0.0308 -0.0669 0.049 Uiso 1 1 calc R . .
C4 C 0.3775(3) 0.0085(2) -0.1249(2) 0.0355(9) Uani 1 1 d . . .
H4 H 0.3544 0.0540 -0.1356 0.043 Uiso 1 1 calc R . .
C5 C 0.3110(3) -0.04688(18) -0.15068(18) 0.0236(7) Uani 1 1 d . . .
C6 C 0.2000(3) -0.03867(18) -0.19893(19) 0.0262(8) Uani 1 1 d . . .
C7 C 0.0500(3) -0.10273(18) -0.27043(18) 0.0224(7) Uani 1 1 d . . .
C8 C 0.0144(3) -0.11668(18) -0.34175(18) 0.0227(7) Uani 1 1 d . . .
H8 H 0.0593 -0.1160 -0.3602 0.027 Uiso 1 1 calc R . .
C9 C -0.0863(3) -0.13166(17) -0.38625(18) 0.0219(7) Uani 1 1 d . . .
C10 C -0.1539(3) -0.13081(19) -0.35887(18) 0.0248(7) Uani 1 1 d . . .
H10 H -0.2211 -0.1434 -0.3874 0.030 Uiso 1 1 calc R . .
C11 C -0.1203(3) -0.11094(19) -0.28836(19) 0.0249(7) Uani 1 1 d . . .
C12 C -0.0187(3) -0.09672(18) -0.24484(18) 0.0236(7) Uani 1 1 d . . .
H12 H 0.0035 -0.0830 -0.1980 0.028 Uiso 1 1 calc R . .
C13 C -0.1155(3) -0.15027(18) -0.46291(18) 0.0228(7) Uani 1 1 d . . .
C14 C -0.1896(3) -0.1086(2) -0.25537(19) 0.0294(8) Uani 1 1 d . . .
C15 C 0.3983(3) -0.27986(18) -0.1865(2) 0.0276(8) Uani 1 1 d . . .
H15 H 0.3978 -0.2566 -0.2248 0.033 Uiso 1 1 calc R . .
C16 C 0.4634(4) -0.3341(2) -0.1570(3) 0.0438(11) Uani 1 1 d . . .
H16 H 0.5073 -0.3471 -0.1742 0.053 Uiso 1 1 calc R . .
C17 C 0.4627(5) -0.3692(3) -0.1012(4) 0.074(2) Uani 1 1 d . . .
H17 H 0.5071 -0.4059 -0.0795 0.089 Uiso 1 1 calc R . .
C18 C 0.3954(5) -0.3492(3) -0.0777(3) 0.0638(17) Uani 1 1 d . . .
H18 H 0.3924 -0.3733 -0.0411 0.077 Uiso 1 1 calc R . .
C19 C 0.3333(3) -0.29344(19) -0.1088(2) 0.0291(8) Uani 1 1 d . . .
C20 C 0.2626(3) -0.26501(19) -0.08469(19) 0.0259(8) Uani 1 1 d . . .
C21 C 0.1534(3) -0.17481(17) -0.09330(17) 0.0183(7) Uani 1 1 d . . .
C22 C 0.1884(3) -0.11451(18) -0.05376(18) 0.0214(7) Uani 1 1 d . . .
H22 H 0.2489 -0.0950 -0.0471 0.026 Uiso 1 1 calc R . .
C23 C 0.1345(3) -0.08268(17) -0.02371(17) 0.0210(7) Uani 1 1 d . . .
C24 C 0.0432(3) -0.11075(17) -0.03506(17) 0.0202(7) Uani 1 1 d . . .
H24 H 0.0064 -0.0894 -0.0157 0.024 Uiso 1 1 calc R . .
C25 C 0.0066(2) -0.17094(16) -0.07552(17) 0.0177(7) Uani 1 1 d . . .
C26 C 0.0615(3) -0.20291(16) -0.10418(17) 0.0182(7) Uani 1 1 d . . .
H26 H 0.0371 -0.2434 -0.1308 0.022 Uiso 1 1 calc R . .
C28 C -0.0913(2) -0.20071(18) -0.08540(17) 0.0202(7) Uani 1 1 d . . .
C29 C -0.9279(3) -0.2800(2) -0.2601(2) 0.0379(10) Uani 1 1 d . . .
H29 H -0.9317 -0.2783 -0.2179 0.045 Uiso 1 1 calc R . .
C30 C -0.9953(4) -0.3210(3) -0.3146(3) 0.0609(16) Uani 1 1 d . . .
H30 H -1.0446 -0.3459 -0.3096 0.073 Uiso 1 1 calc R . .
C31 C -0.9890(4) -0.3251(3) -0.3768(3) 0.0665(18) Uani 1 1 d . . .
H31 H -1.0341 -0.3525 -0.4143 0.080 Uiso 1 1 calc R . .
C32 C -0.9151(4) -0.2879(3) -0.3823(2) 0.0471(12) Uani 1 1 d . . .
H32 H -0.9081 -0.2907 -0.4232 0.057 Uiso 1 1 calc R . .
C33 C -0.8520(3) -0.24672(19) -0.32671(19) 0.0264(8) Uani 1 1 d . . .
C34 C -0.7793(3) -0.19687(19) -0.33144(18) 0.0233(7) Uani 1 1 d . . .
C35 C -0.6714(2) -0.10230(17) -0.27673(17) 0.0184(7) Uani 1 1 d . . .
C36 C -0.5671(2) -0.10367(17) -0.24341(17) 0.0185(7) Uani 1 1 d . . .
H36 H -0.5324 -0.1435 -0.2197 0.022 Uiso 1 1 calc R . .
C37 C -0.5146(2) -0.04542(17) -0.24548(18) 0.0197(7) Uani 1 1 d . . .
C38 C -0.5666(3) 0.01377(17) -0.28100(18) 0.0223(7) Uani 1 1 d . . .
H38 H -0.5311 0.0527 -0.2825 0.027 Uiso 1 1 calc R . .
C40 C -0.7230(3) -0.04326(17) -0.31233(18) 0.0210(7) Uani 1 1 d . . .
H39 H -0.7933 -0.0429 -0.3352 0.025 Uiso 1 1 calc R . .
C41 C -0.4009(3) -0.04502(18) -0.20725(19) 0.0229(7) Uani 1 1 d . . .
C39 C -0.6709(3) 0.01531(17) -0.31416(18) 0.0203(7) Uani 1 1 d . . .
C42 C -0.7295(3) 0.07970(18) -0.34977(18) 0.0230(7) Uani 1 1 d . . .
C27 C -0.1790(3) 0.02018(19) -0.0235(2) 0.0284(8) Uani 1 1 d . . .
O21 O 0.4822(4) -0.2556(3) -0.3079(3) 0.0903(14) Uani 1 1 d . . .
HW1 H 0.4958 -0.2229 -0.3266 0.135 Uiso 1 1 calc R . .
O28 O 0.3720(4) -0.3676(3) 0.0842(2) 0.1029(19) Uani 1 1 d . . .
O23 O -1.2088(4) -0.4033(3) -0.4116(3) 0.0818(17) Uani 0.842(7) 1 d P A 1
O23' O -1.263(2) -0.3510(15) -0.4531(14) 0.0818(17) Uani 0.158(7) 1 d P . 2
O24 O -0.3115(7) -0.2858(3) -0.4623(3) 0.146(3) Uani 1 1 d . . .
O25 O 0.2355(5) -0.0169(3) -0.5093(4) 0.135(2) Uani 1 1 d . . .
O26 O -0.2210(6) 0.0748(3) -0.2549(5) 0.170(4) Uani 1 1 d . . .
O27 O 0.1495(6) -0.0808(4) -0.6460(5) 0.110(3) Uani 0.744(8) 1 d P B 1
O27' O 0.0685(17) -0.0503(13) -0.6999(14) 0.110(3) Uani 0.256(8) 1 d P B 2
C45 C 0.4744(12) -0.3182(5) -0.3465(5) 0.169(6) Uani 1 1 d . . .
H45 H 0.5265 -0.3506 -0.3145 0.203 Uiso 1 1 calc R . .
C44 C 0.3662(7) -0.3495(4) -0.3643(5) 0.121(3) Uani 1 1 d . . .
H46A H 0.3619 -0.3544 -0.3211 0.182 Uiso 1 1 calc R . .
H46B H 0.3578 -0.3942 -0.3864 0.182 Uiso 1 1 calc R . .
H46C H 0.3139 -0.3187 -0.3960 0.182 Uiso 1 1 calc R . .
C43 C 0.4933(8) -0.3040(5) -0.4077(5) 0.139(4) Uani 1 1 d . . .
H47A H 0.5607 -0.2865 -0.3904 0.209 Uiso 1 1 calc R . .
H47B H 0.4456 -0.2701 -0.4384 0.209 Uiso 1 1 calc R . .
H47C H 0.4856 -0.3463 -0.4337 0.209 Uiso 1 1 calc R . .
O22 O 0.5550(6) -0.4165(8) 0.1052(5) 0.296(8) Uani 1 1 d . . .
O29 O 0.5988(9) -0.4845(6) 0.0260(8) 0.282(7) Uani 1 1 d . . .
O30 O -0.2192(9) -0.1824(7) -0.7887(6) 0.253(6) Uani 1 1 d . . .

loop_
_atom_site_aniso_label
_atom_site_aniso_U_11
_atom_site_aniso_U_22
_atom_site_aniso_U_33
_atom_site_aniso_U_23
_atom_site_aniso_U_13
_atom_site_aniso_U_12
Zn3 0.0149(2) 0.0275(2) 0.0231(2) -0.00776(16) 0.00923(18) -0.00228(15)
Zn1 0.0215(2) 0.0349(2) 0.0257(2) 0.00239(17) 0.01233(19) 0.00399(17)
Zn2 0.0172(2) 0.0212(2) 0.0297(2) 0.00405(16) 0.00942(18) 0.00194(15)
Co1 0.0142(2) 0.0182(2) 0.0162(2) -0.00229(16) 0.00868(19) -0.00240(16)
O1 0.0428(18) 0.0269(15) 0.0493(18) -0.0068(13) 0.0057(15) 0.0111(13)
O13 0.0199(14) 0.0353(15) 0.063(2) 0.0127(14) 0.0168(14) -0.0050(12)
O12 0.0135(12) 0.0262(13) 0.0283(13) 0.0035(10) 0.0051(11) 0.0037(10)
O8 0.0242(14) 0.0383(15) 0.0353(15) -0.0206(12) 0.0130(12) -0.0050(11)
O5 0.0267(15) 0.0591(18) 0.0274(14) -0.0067(13) 0.0169(13) 0.0021(13)
O9 0.0194(13) 0.0295(13) 0.0362(14) 0.0000(11) 0.0161(12) 0.0017(10)
O7 0.052(2) 0.0546(19) 0.060(2) -0.0313(16) 0.0360(18) -0.0341(16)
O15 0.0213(15) 0.0401(16) 0.0546(18) 0.0239(14) 0.0149(14) 0.0133(12)
O14 0.0246(14) 0.0221(13) 0.0511(17) 0.0121(12) 0.0131(13) 0.0037(11)
O4 0.043(2) 0.098(3) 0.053(2) -0.0296(19) 0.0339(18) -0.0300(19)
O18 0.045(2) 0.096(3) 0.0330(17) -0.0012(17) 0.0239(16) 0.0053(18)
O17 0.061(2) 0.0348(17) 0.088(3) -0.0059(17) 0.044(2) -0.0098(15)
O19 0.0275(15) 0.0311(15) 0.064(2) -0.0071(13) 0.0257(15) -0.0063(12)
O20 0.0422(19) 0.0497(18) 0.0379(17) -0.0011(14) 0.0048(15) 0.0052(15)
O3 0.0266(14) 0.0416(15) 0.0221(13) -0.0063(11) 0.0104(12) -0.0098(12)
O2 0.0322(15) 0.0469(16) 0.0219(13) -0.0052(11) 0.0180(12) -0.0085(12)
O6 0.0492(19) 0.0539(18) 0.0493(18) 0.0280(15) 0.0380(17) 0.0209(15)
O10 0.0190(13) 0.0215(12) 0.0325(14) -0.0002(10) 0.0117(11) -0.0039(10)
O11 0.0404(17) 0.0600(19) 0.0224(14) -0.0087(13) 0.0202(13) -0.0171(14)
O16 0.0235(14) 0.0564(18) 0.0268(14) -0.0040(13) 0.0077(12) 0.0105(13)
N1 0.0194(15) 0.0234(14) 0.0169(14) -0.0010(11) 0.0089(12) -0.0006(11)
N2 0.0149(14) 0.0263(15) 0.0188(14) -0.0006(12) 0.0075(12) 0.0019(11)
N3 0.0234(16) 0.0196(14) 0.0270(15) -0.0025(12) 0.0159(14) -0.0023(12)
N4 0.0194(15) 0.0218(14) 0.0195(14) -0.0014(11) 0.0122(12) -0.0013(11)
N5 0.0214(15) 0.0255(15) 0.0210(15) -0.0062(12) 0.0115(13) -0.0082(12)
N6 0.0165(14) 0.0192(13) 0.0209(14) 0.0014(11) 0.0112(12) -0.0021(11)
C1 0.0206(19) 0.033(2) 0.0210(18) -0.0020(15) 0.0078(16) 0.0004(15)
C2 0.020(2) 0.048(2) 0.031(2) -0.0115(18) 0.0066(17) -0.0058(17)
C3 0.034(2) 0.045(2) 0.039(2) -0.0163(19) 0.013(2) -0.0217(19)
C4 0.038(2) 0.0257(19) 0.037(2) -0.0093(16) 0.014(2) -0.0063(17)
C5 0.0239(19) 0.0248(18) 0.0209(17) -0.0056(14) 0.0097(16) -0.0031(14)
C6 0.028(2) 0.0248(19) 0.0244(18) -0.0048(14) 0.0110(16) 0.0017(15)
C7 0.0183(18) 0.0274(18) 0.0194(17) -0.0010(14) 0.0072(15) 0.0010(14)
C8 0.0179(18) 0.0330(19) 0.0205(17) 0.0016(14) 0.0116(15) 0.0020(14)
C9 0.0216(18) 0.0253(17) 0.0176(17) 0.0009(13) 0.0084(15) 0.0013(14)
C10 0.0177(18) 0.0342(19) 0.0198(17) -0.0019(14) 0.0068(15) -0.0024(14)
C11 0.0209(19) 0.0327(19) 0.0230(18) 0.0015(15) 0.0121(16) 0.0033(14)
C12 0.0209(18) 0.0321(19) 0.0175(17) -0.0006(14) 0.0089(15) 0.0034(14)
C13 0.0207(18) 0.0269(18) 0.0191(17) 0.0005(14) 0.0080(15) 0.0046(14)
C14 0.022(2) 0.044(2) 0.0244(19) -0.0007(16) 0.0123(17) 0.0023(16)
C15 0.031(2) 0.0235(18) 0.039(2) -0.0021(15) 0.0252(18) 0.0007(15)
C16 0.048(3) 0.038(2) 0.066(3) 0.002(2) 0.043(3) 0.011(2)
C17 0.091(5) 0.064(3) 0.101(5) 0.044(3) 0.072(4) 0.056(3)
C18 0.091(4) 0.054(3) 0.082(4) 0.042(3) 0.069(4) 0.045(3)
C19 0.034(2) 0.0262(19) 0.037(2) 0.0064(16) 0.0252(19) 0.0052(16)
C20 0.028(2) 0.0269(18) 0.0279(19) 0.0048(15) 0.0176(17) 0.0013(15)
C21 0.0195(17) 0.0228(17) 0.0151(15) -0.0002(13) 0.0103(14) 0.0009(13)
C22 0.0167(17) 0.0274(18) 0.0222(17) -0.0029(14) 0.0109(15) -0.0051(14)
C23 0.0202(18) 0.0235(17) 0.0185(16) -0.0042(13) 0.0084(15) -0.0014(14)
C24 0.0190(17) 0.0233(17) 0.0190(16) -0.0004(13) 0.0095(14) 0.0026(13)
C25 0.0135(16) 0.0204(16) 0.0185(16) 0.0025(13) 0.0071(14) 0.0002(13)
C26 0.0209(17) 0.0156(15) 0.0180(16) -0.0016(12) 0.0093(14) -0.0022(13)
C28 0.0152(17) 0.0276(18) 0.0150(16) 0.0029(13) 0.0048(14) 0.0006(14)
C29 0.037(2) 0.052(3) 0.032(2) -0.0131(19) 0.023(2) -0.024(2)
C30 0.062(3) 0.085(4) 0.047(3) -0.030(3) 0.036(3) -0.055(3)
C31 0.078(4) 0.084(4) 0.047(3) -0.038(3) 0.037(3) -0.059(3)
C32 0.052(3) 0.065(3) 0.030(2) -0.025(2) 0.024(2) -0.032(2)
C33 0.027(2) 0.0314(19) 0.0250(18) -0.0092(15) 0.0155(16) -0.0101(15)
C34 0.0198(18) 0.0320(19) 0.0214(18) -0.0031(15) 0.0124(15) -0.0036(15)
C35 0.0180(17) 0.0206(16) 0.0196(16) 0.0009(13) 0.0113(14) -0.0014(13)
C36 0.0173(17) 0.0203(16) 0.0191(16) 0.0044(13) 0.0095(14) 0.0041(13)
C37 0.0154(17) 0.0216(16) 0.0217(17) 0.0023(13) 0.0086(14) 0.0010(13)
C38 0.0172(17) 0.0204(17) 0.0283(18) 0.0053(14) 0.0101(15) -0.0006(13)
C40 0.0124(16) 0.0264(17) 0.0223(17) 0.0033(14) 0.0066(14) 0.0004(13)
C41 0.0157(17) 0.0257(18) 0.0269(18) -0.0009(14) 0.0098(15) -0.0006(14)
C39 0.0166(17) 0.0224(17) 0.0205(17) 0.0048(13) 0.0076(14) 0.0026(13)
C42 0.0207(19) 0.0253(18) 0.0215(17) 0.0030(14) 0.0089(15) 0.0041(14)
C27 0.026(2) 0.0278(19) 0.029(2) -0.0091(15) 0.0111(17) -0.0037(15)
O21 0.086(3) 0.094(3) 0.081(3) -0.017(3) 0.032(3) -0.021(3)
O28 0.094(4) 0.159(5) 0.076(3) 0.062(3) 0.058(3) 0.075(3)
O23 0.106(4) 0.065(3) 0.060(3) 0.003(2) 0.028(3) -0.031(3)
O23' 0.106(4) 0.065(3) 0.060(3) 0.003(2) 0.028(3) -0.031(3)
O24 0.261(9) 0.105(5) 0.122(5) -0.010(4) 0.133(6) -0.026(5)
O25 0.089(4) 0.137(5) 0.183(7) 0.034(5) 0.069(5) 0.002(4)
O26 0.168(7) 0.127(5) 0.292(10) 0.103(6) 0.173(7) 0.034(5)
O27 0.079(5) 0.139(6) 0.130(7) 0.000(5) 0.065(5) -0.012(4)
O27' 0.079(5) 0.139(6) 0.130(7) 0.000(5) 0.065(5) -0.012(4)
C45 0.338(19) 0.094(6) 0.116(7) -0.046(6) 0.142(11) -0.051(9)
C44 0.109(7) 0.077(5) 0.133(8) -0.029(5) 0.022(6) -0.036(5)
C43 0.183(11) 0.129(8) 0.140(9) -0.013(7) 0.104(9) 0.022(8)
O22 0.088(5) 0.58(2) 0.154(8) -0.128(11) 0.005(5) 0.095(9)
O29 0.236(12) 0.197(10) 0.46(2) 0.116(12) 0.208(14) 0.065(9)
O30 0.234(11) 0.324(15) 0.222(11) -0.038(10) 0.126(10) -0.109(11)

loop_
_atom_type_symbol
_atom_type_description
_atom_type_scat_dispersion_real
_atom_type_scat_dispersion_imag
_atom_type_scat_source
C C 0.0033 0.0016 'International Tables Vol C Tables 4.2.6.8 and 6.1.1.4'
H H 0.0000 0.0000 'International Tables Vol C Tables 4.2.6.8 and 6.1.1.4'
Co Co 0.3494 0.9721 'International Tables Vol C Tables 4.2.6.8 and 6.1.1.4'
N N 0.0061 0.0033 'International Tables Vol C Tables 4.2.6.8 and 6.1.1.4'
O O 0.0106 0.0060 'International Tables Vol C Tables 4.2.6.8 and 6.1.1.4'
Zn Zn 0.2839 1.4301 'International Tables Vol C Tables 4.2.6.8 and 6.1.1.4'

loop_
_geom_angle_atom_site_label_1
_geom_angle_atom_site_label_2
_geom_angle_atom_site_label_3
_geom_angle
_geom_angle_site_symmetry_1
_geom_angle_site_symmetry_3
O8 Zn3 O5 108.19(12) . .
O8 Zn3 O12 127.11(10) . .
O5 Zn3 O12 117.06(11) . .
O8 Zn3 O9 107.02(11) . .
O5 Zn3 O9 97.00(11) . .
O12 Zn3 O9 93.61(10) . .
O8 Zn3 O13 95.18(11) . .
O5 Zn3 O13 93.16(11) . .
O12 Zn3 O13 57.88(9) . .
O9 Zn3 O13 151.16(9) . .
O8 Zn3 C41 113.14(11) . .
O5 Zn3 C41 106.55(11) . .
O12 Zn3 C41 29.51(10) . .
O9 Zn3 C41 123.00(10) . .
O13 Zn3 C41 28.37(10) . .
O16 Zn1 O15 174.96(12) . 3_454
O16 Zn1 O2 89.46(11) . .
O15 Zn1 O2 92.30(12) 3_454 .
O16 Zn1 O18 92.17(12) . .
O15 Zn1 O18 86.24(13) 3_454 .
O2 Zn1 O18 177.48(13) . .
O16 Zn1 O17 84.80(14) . .
O15 Zn1 O17 90.40(13) 3_454 .
O2 Zn1 O17 92.50(12) . .
O18 Zn1 O17 89.56(15) . .
O16 Zn1 O10 91.36(11) . 4
O15 Zn1 O10 93.44(11) 3_454 4
O2 Zn1 O10 87.37(10) . 4
O18 Zn1 O10 90.68(12) . 4
O17 Zn1 O10 176.16(12) . 4
O14 Zn2 O19 106.56(11) 3_454 .
O14 Zn2 O10 116.85(10) 3_454 4
O19 Zn2 O10 135.34(10) . 4
O14 Zn2 O3 94.07(12) 3_454 .
O19 Zn2 O3 91.49(11) . .
O10 Zn2 O3 95.32(10) 4 .
O14 Zn2 O20 85.53(12) 3_454 .
O19 Zn2 O20 86.18(13) . .
O10 Zn2 O20 87.13(11) 4 .
O3 Zn2 O20 177.42(12) . .
N2 Co1 N1 82.51(12) . .
N2 Co1 N6 89.06(11) . 1_655
N1 Co1 N6 90.81(11) . 1_655
N2 Co1 N3 176.51(12) . .
N1 Co1 N3 94.41(12) . .
N6 Co1 N3 92.63(11) 1_655 .
N2 Co1 N5 95.78(12) . 1_655
N1 Co1 N5 173.09(12) . 1_655
N6 Co1 N5 82.46(11) 1_655 1_655
N3 Co1 N5 87.47(12) . 1_655
N2 Co1 N4 95.87(11) . .
N1 Co1 N4 92.63(11) . .
N6 Co1 N4 174.32(11) 1_655 .
N3 Co1 N4 82.60(11) . .
N5 Co1 N4 94.20(12) 1_655 .
C41 O13 Zn3 80.4(2) . .
C41 O12 Zn3 100.1(2) . .
C27 O8 Zn3 114.5(2) . .
C14 O5 Zn3 128.2(3) . .
C28 O9 Zn3 127.6(2) . .
C42 O15 Zn1 148.0(2) . 3_454
C42 O14 Zn2 120.6(2) . 3_454
C13 O3 Zn2 126.8(2) . .
C13 O2 Zn1 139.6(2) . .
C28 O10 Zn2 105.0(2) . 4_556
C28 O10 Zn1 145.6(2) . 4_556
Zn2 O10 Zn1 102.51(9) 4_556 4_556
C1 N1 C5 119.0(3) . .
C1 N1 Co1 126.7(2) . .
C5 N1 Co1 113.3(2) . .
C6 N2 C7 120.4(3) . .
C6 N2 Co1 116.6(2) . .
C7 N2 Co1 122.9(2) . .
C19 N3 C15 118.5(3) . .
C19 N3 Co1 113.9(2) . .
C15 N3 Co1 127.6(2) . .
C20 N4 C21 116.0(3) . .
C20 N4 Co1 115.2(2) . .
C21 N4 Co1 128.6(2) . .
C29 N5 C33 117.8(3) . .
C29 N5 Co1 128.3(2) . 1_455
C33 N5 Co1 113.9(2) . 1_455
C34 N6 C35 116.9(3) . .
C34 N6 Co1 116.3(2) . 1_455
C35 N6 Co1 125.6(2) . 1_455
N1 C1 C2 121.9(4) . .
N1 C1 H1 119.1 . .
C2 C1 H1 119.1 . .
C3 C2 C1 119.1(4) . .
C3 C2 H2 120.5 . .
C1 C2 H2 120.5 . .
C2 C3 C4 119.6(4) . .
C2 C3 H3 120.2 . .
C4 C3 H3 120.2 . .
C3 C4 C5 118.5(4) . .
C3 C4 H4 120.7 . .
C5 C4 H4 120.7 . .
N1 C5 C4 121.7(3) . .
N1 C5 C6 114.7(3) . .
C4 C5 C6 123.5(3) . .
O1 C6 N2 127.6(4) . .
O1 C6 C5 120.8(3) . .
N2 C6 C5 111.6(3) . .
C8 C7 C12 118.9(3) . .
C8 C7 N2 120.5(3) . .
C12 C7 N2 120.5(3) . .
C7 C8 C9 121.5(3) . .
C7 C8 H8 119.2 . .
C9 C8 H8 119.2 . .
C8 C9 C10 119.1(3) . .
C8 C9 C13 116.8(3) . .
C10 C9 C13 124.0(3) . .
C9 C10 C11 119.6(3) . .
C9 C10 H10 120.2 . .
C11 C10 H10 120.2 . .
C12 C11 C10 119.8(3) . .
C12 C11 C14 117.7(3) . .
C10 C11 C14 122.4(3) . .
C7 C12 C11 120.6(3) . .
C7 C12 H12 119.7 . .
C11 C12 H12 119.7 . .
O3 C13 O2 126.1(3) . .
O3 C13 C9 118.9(3) . .
O2 C13 C9 115.0(3) . .
O4 C14 O5 124.7(3) . .
O4 C14 C11 120.2(3) . .
O5 C14 C11 115.0(3) . .
N3 C15 C16 122.7(4) . .
N3 C15 H15 118.7 . .
C16 C15 H15 118.7 . .
C15 C16 C17 118.6(4) . .
C15 C16 H16 120.7 . .
C17 C16 H16 120.7 . .
C16 C17 C18 119.1(4) . .
C16 C17 H17 120.4 . .
C18 C17 H17 120.4 . .
C19 C18 C17 119.4(4) . .
C19 C18 H18 120.3 . .
C17 C18 H18 120.3 . .
N3 C19 C18 121.6(3) . .
N3 C19 C20 114.7(3) . .
C18 C19 C20 123.6(3) . .
O6 C20 N4 126.7(3) . .
O6 C20 C19 119.8(3) . .
N4 C20 C19 113.5(3) . .
C22 C21 C26 119.1(3) . .
C22 C21 N4 119.5(3) . .
C26 C21 N4 121.3(3) . .
C21 C22 C23 121.0(3) . .
C21 C22 H22 119.5 . .
C23 C22 H22 119.5 . .
C24 C23 C22 119.6(3) . .
C24 C23 C27 121.0(3) . 3
C22 C23 C27 119.3(3) . 3
C23 C24 C25 120.0(3) . .
C23 C24 H24 120.0 . .
C25 C24 H24 120.0 . .
C26 C25 C24 120.0(3) . .
C26 C25 C28 121.4(3) . .
C24 C25 C28 118.6(3) . .
C25 C26 C21 120.4(3) . .
C25 C26 H26 119.8 . .
C21 C26 H26 119.8 . .
O9 C28 O10 119.9(3) . .
O9 C28 C25 120.0(3) . .
O10 C28 C25 120.1(3) . .
N5 C29 C30 122.2(4) . .
N5 C29 H29 118.9 . .
C30 C29 H29 118.9 . .
C29 C30 C31 119.4(4) . .
C29 C30 H30 120.3 . .
C31 C30 H30 120.3 . .
C32 C31 C30 118.9(4) . .
C32 C31 H31 120.6 . .
C30 C31 H31 120.6 . .
C33 C32 C31 118.8(4) . .
C33 C32 H32 120.6 . .
C31 C32 H32 120.6 . .
N5 C33 C32 122.9(3) . .
N5 C33 C34 114.0(3) . .
C32 C33 C34 122.7(3) . .
O11 C34 N6 126.4(3) . .
O11 C34 C33 120.5(3) . .
N6 C34 C33 113.0(3) . .
C40 C35 C36 120.2(3) . .
C40 C35 N6 118.9(3) . .
C36 C35 N6 120.9(3) . .
C35 C36 C37 119.6(3) . .
C35 C36 H36 120.2 . .
C37 C36 H36 120.2 . .
C36 C37 C38 120.0(3) . .
C36 C37 C41 120.4(3) . .
C38 C37 C41 119.6(3) . .
C39 C38 C37 120.5(3) . .
C39 C38 H38 119.8 . .
C37 C38 H38 119.8 . .
C35 C40 C39 120.5(3) . .
C35 C40 H39 119.7 . .
C39 C40 H39 119.7 . .
O13 C41 O12 121.6(3) . .
O13 C41 C37 120.7(3) . .
O12 C41 C37 117.8(3) . .
O13 C41 Zn3 71.2(2) . .
O12 C41 Zn3 50.37(16) . .
C37 C41 Zn3 168.1(2) . .
C38 C39 C40 119.2(3) . .
C38 C39 C42 121.9(3) . .
C40 C39 C42 118.9(3) . .
O15 C42 O14 125.3(3) . .
O15 C42 C39 117.1(3) . .
O14 C42 C39 117.6(3) . .
O7 C27 O8 124.5(3) . .
O7 C27 C23 119.4(3) . 3
O8 C27 C23 116.1(3) . 3
C45 O21 HW1 109.5 . .
O21 C45 C43 110.8(8) . .
O21 C45 C44 104.3(9) . .
C43 C45 C44 117.1(10) . .
O21 C45 H45 108.1 . .
C43 C45 H45 108.1 . .
C44 C45 H45 108.1 . .
C45 C44 H46A 109.5 . .
C45 C44 H46B 109.5 . .
H46A C44 H46B 109.5 . .
C45 C44 H46C 109.5 . .
H46A C44 H46C 109.5 . .
H46B C44 H46C 109.5 . .
C45 C43 H47A 109.5 . .
C45 C43 H47B 109.5 . .
H47A C43 H47B 109.5 . .
C45 C43 H47C 109.5 . .
H47A C43 H47C 109.5 . .
H47B C43 H47C 109.5 . .

loop_
_geom_bond_atom_site_label_1
_geom_bond_atom_site_label_2
_geom_bond_distance
_geom_bond_site_symmetry_2
Zn3 O8 1.941(2) .
Zn3 O5 1.960(2) .
Zn3 O12 1.993(2) .
Zn3 O9 2.076(3) .
Zn3 O13 2.445(3) .
Zn3 C41 2.547(3) .
Zn1 O16 2.017(3) .
Zn1 O15 2.017(3) 3_454
Zn1 O2 2.047(2) .
Zn1 O18 2.093(3) .
Zn1 O17 2.137(3) .
Zn1 O10 2.269(2) 4
Zn2 O14 1.981(2) 3_454
Zn2 O19 2.021(3) .
Zn2 O10 2.075(2) 4
Zn2 O3 2.101(2) .
Zn2 O20 2.180(3) .
Co1 N2 1.929(3) .
Co1 N1 1.933(3) .
Co1 N6 1.936(3) 1_655
Co1 N3 1.943(3) .
Co1 N5 1.944(3) 1_655
Co1 N4 1.953(3) .
O1 C6 1.241(4) .
O13 C41 1.227(4) .
O12 C41 1.275(4) .
O8 C27 1.272(4) .
O5 C14 1.266(5) .
O9 C28 1.254(4) .
O7 C27 1.232(5) .
O15 C42 1.238(4) .
O15 Zn1 2.017(3) 3_454
O14 C42 1.249(4) .
O14 Zn2 1.981(2) 3_454
O4 C14 1.220(5) .
O3 C13 1.248(4) .
O2 C13 1.258(4) .
O6 C20 1.252(4) .
O10 C28 1.277(4) .
O10 Zn2 2.075(2) 4_556
O10 Zn1 2.269(2) 4_556
O11 C34 1.243(4) .
N1 C1 1.340(5) .
N1 C5 1.344(5) .
N2 C6 1.320(5) .
N2 C7 1.421(4) .
N3 C19 1.338(5) .
N3 C15 1.347(4) .
N4 C20 1.313(5) .
N4 C21 1.438(4) .
N5 C29 1.337(5) .
N5 C33 1.348(4) .
N5 Co1 1.944(3) 1_455
N6 C34 1.316(4) .
N6 C35 1.435(4) .
N6 Co1 1.936(3) 1_455
C1 C2 1.376(5) .
C1 H1 0.9300 .
C2 C3 1.371(6) .
C2 H2 0.9300 .
C3 C4 1.380(6) .
C3 H3 0.9300 .
C4 C5 1.383(5) .
C4 H4 0.9300 .
C5 C6 1.495(5) .
C7 C8 1.382(5) .
C7 C12 1.384(5) .
C8 C9 1.383(5) .
C8 H8 0.9300 .
C9 C10 1.394(5) .
C9 C13 1.525(5) .
C10 C11 1.397(5) .
C10 H10 0.9300 .
C11 C12 1.387(5) .
C11 C14 1.512(5) .
C12 H12 0.9300 .
C15 C16 1.362(6) .
C15 H15 0.9300 .
C16 C17 1.376(7) .
C16 H16 0.9300 .
C17 C18 1.380(7) .
C17 H17 0.9300 .
C18 C19 1.368(6) .
C18 H18 0.9300 .
C19 C20 1.488(5) .
C21 C22 1.383(5) .
C21 C26 1.395(5) .
C22 C23 1.392(5) .
C22 H22 0.9300 .
C23 C24 1.385(5) .
C23 C27 1.506(5) 3
C24 C25 1.392(5) .
C24 H24 0.9300 .
C25 C26 1.385(4) .
C25 C28 1.496(4) .
C26 H26 0.9300 .
C29 C30 1.373(6) .
C29 H29 0.9300 .
C30 C31 1.380(7) .
C30 H30 0.9300 .
C31 C32 1.372(6) .
C31 H31 0.9300 .
C32 C33 1.368(5) .
C32 H32 0.9300 .
C33 C34 1.492(5) .
C35 C40 1.381(5) .
C35 C36 1.380(5) .
C36 C37 1.383(5) .
C36 H36 0.9300 .
C37 C38 1.385(5) .
C37 C41 1.504(5) .
C38 C39 1.380(5) .
C38 H38 0.9300 .
C40 C39 1.382(5) .
C40 H39 0.9300 .
C39 C42 1.500(5) .
C27 C23 1.506(5) 3
O21 C45 1.433(9) .
O21 HW1 0.8200 .
O23' O24 1.42(3) 1_455
O24 O23' 1.42(3) 1_655
C45 C43 1.489(12) .
C45 C44 1.602(15) .
C45 H45 0.9800 .
C44 H46A 0.9600 .
C44 H46B 0.9600 .
C44 H46C 0.9600 .
C43 H47A 0.9600 .
C43 H47B 0.9600 .
C43 H47C 0.9600 .

loop_
_geom_torsion_atom_site_label_1
_geom_torsion_atom_site_label_2
_geom_torsion_atom_site_label_3
_geom_torsion_atom_site_label_4
_geom_torsion
_geom_torsion_site_symmetry_1
_geom_torsion_site_symmetry_4
O8 Zn3 O13 C41 -131.5(2) . .
O5 Zn3 O13 C41 119.9(2) . .
O12 Zn3 O13 C41 -0.3(2) . .
O9 Zn3 O13 C41 9.2(4) . .
O8 Zn3 O12 C41 70.4(2) . .
O5 Zn3 O12 C41 -75.3(2) . .
O9 Zn3 O12 C41 -175.1(2) . .
O13 Zn3 O12 C41 0.3(2) . .
O5 Zn3 O8 C27 171.8(3) . .
O12 Zn3 O8 C27 23.7(3) . .
O9 Zn3 O8 C27 -84.6(3) . .
O13 Zn3 O8 C27 76.8(3) . .
C41 Zn3 O8 C27 54.0(3) . .
O8 Zn3 O5 C14 -170.0(3) . .
O12 Zn3 O5 C14 -18.2(4) . .
O9 Zn3 O5 C14 79.5(3) . .
O13 Zn3 O5 C14 -73.5(3) . .
C41 Zn3 O5 C14 -48.0(4) . .
O8 Zn3 O9 C28 -101.2(3) . .
O5 Zn3 O9 C28 10.3(3) . .
O12 Zn3 O9 C28 128.1(3) . .
O13 Zn3 O9 C28 120.1(3) . .
C41 Zn3 O9 C28 125.3(3) . .
O14 Zn2 O3 C13 -80.3(3) 3_454 .
O19 Zn2 O3 C13 173.0(3) . .
O10 Zn2 O3 C13 37.2(3) 4 .
O20 Zn2 O3 C13 -161(2) . .
O16 Zn1 O2 C13 -127.3(4) . .
O15 Zn1 O2 C13 57.4(4) 3_454 .
O18 Zn1 O2 C13 3(3) . .
O17 Zn1 O2 C13 147.9(4) . .
O10 Zn1 O2 C13 -35.9(4) 4 .
N2 Co1 N1 C1 -178.8(3) . .
N6 Co1 N1 C1 -89.9(3) 1_655 .
N3 Co1 N1 C1 2.8(3) . .
N5 Co1 N1 C1 -102.7(10) 1_655 .
N4 Co1 N1 C1 85.6(3) . .
N2 Co1 N1 C5 -10.7(2) . .
N6 Co1 N1 C5 78.3(2) 1_655 .
N3 Co1 N1 C5 171.0(2) . .
N5 Co1 N1 C5 65.4(11) 1_655 .
N4 Co1 N1 C5 -106.2(2) . .
N1 Co1 N2 C6 7.5(2) . .
N6 Co1 N2 C6 -83.4(3) 1_655 .
N3 Co1 N2 C6 36(2) . .
N5 Co1 N2 C6 -165.7(2) 1_655 .
N4 Co1 N2 C6 99.4(3) . .
N1 Co1 N2 C7 -175.9(3) . .
N6 Co1 N2 C7 93.2(3) 1_655 .
N3 Co1 N2 C7 -147.8(18) . .
N5 Co1 N2 C7 10.9(3) 1_655 .
N4 Co1 N2 C7 -84.0(3) . .
N2 Co1 N3 C19 66(2) . .
N1 Co1 N3 C19 93.6(3) . .
N6 Co1 N3 C19 -175.3(3) 1_655 .
N5 Co1 N3 C19 -93.0(3) 1_655 .
N4 Co1 N3 C19 1.6(3) . .
N2 Co1 N3 C15 -113.2(19) . .
N1 Co1 N3 C15 -85.3(3) . .
N6 Co1 N3 C15 5.7(3) 1_655 .
N5 Co1 N3 C15 88.0(3) 1_655 .
N4 Co1 N3 C15 -177.4(3) . .
N2 Co1 N4 C20 -179.2(3) . .
N1 Co1 N4 C20 -96.5(3) . .
N6 Co1 N4 C20 30.7(13) 1_655 .
N3 Co1 N4 C20 -2.4(3) . .
N5 Co1 N4 C20 84.5(3) 1_655 .
N2 Co1 N4 C21 -3.8(3) . .
N1 Co1 N4 C21 79.0(3) . .
N6 Co1 N4 C21 -153.8(11) 1_655 .
N3 Co1 N4 C21 173.1(3) . .
N5 Co1 N4 C21 -100.0(3) 1_655 .
C5 N1 C1 C2 -3.6(5) . .
Co1 N1 C1 C2 163.9(3) . .
N1 C1 C2 C3 0.4(6) . .
C1 C2 C3 C4 3.0(6) . .
C2 C3 C4 C5 -3.2(6) . .
C1 N1 C5 C4 3.4(5) . .
Co1 N1 C5 C4 -165.7(3) . .
C1 N1 C5 C6 -178.9(3) . .
Co1 N1 C5 C6 12.0(4) . .
C3 C4 C5 N1 0.0(6) . .
C3 C4 C5 C6 -177.5(4) . .
C7 N2 C6 O1 -0.5(6) . .
Co1 N2 C6 O1 176.2(3) . .
C7 N2 C6 C5 -179.7(3) . .
Co1 N2 C6 C5 -3.0(4) . .
N1 C5 C6 O1 174.7(3) . .
C4 C5 C6 O1 -7.6(6) . .
N1 C5 C6 N2 -6.0(4) . .
C4 C5 C6 N2 171.7(3) . .
C6 N2 C7 C8 106.3(4) . .
Co1 N2 C7 C8 -70.2(4) . .
C6 N2 C7 C12 -78.0(4) . .
Co1 N2 C7 C12 105.5(3) . .
C12 C7 C8 C9 -6.7(5) . .
N2 C7 C8 C9 169.2(3) . .
C7 C8 C9 C10 1.8(5) . .
C7 C8 C9 C13 -176.6(3) . .
C8 C9 C10 C11 3.7(5) . .
C13 C9 C10 C11 -178.0(3) . .
C9 C10 C11 C12 -4.3(5) . .
C9 C10 C11 C14 179.7(3) . .
C8 C7 C12 C11 6.1(5) . .
N2 C7 C12 C11 -169.7(3) . .
C10 C11 C12 C7 -0.7(5) . .
C14 C11 C12 C7 175.5(3) . .
Zn2 O3 C13 O2 -2.2(5) . .
Zn2 O3 C13 C9 179.4(2) . .
Zn1 O2 C13 O3 4.0(6) . .
Zn1 O2 C13 C9 -177.6(3) . .
C8 C9 C13 O3 154.8(3) . .
C10 C9 C13 O3 -23.5(5) . .
C8 C9 C13 O2 -23.8(5) . .
C10 C9 C13 O2 158.0(3) . .
Zn3 O5 C14 O4 6.5(6) . .
Zn3 O5 C14 C11 -170.9(2) . .
C12 C11 C14 O4 -157.0(4) . .
C10 C11 C14 O4 19.1(6) . .
C12 C11 C14 O5 20.5(5) . .
C10 C11 C14 O5 -163.4(4) . .
C19 N3 C15 C16 -2.0(6) . .
Co1 N3 C15 C16 176.9(3) . .
N3 C15 C16 C17 1.1(7) . .
C15 C16 C17 C18 1.0(9) . .
C16 C17 C18 C19 -2.2(10) . .
C15 N3 C19 C18 0.8(6) . .
Co1 N3 C19 C18 -178.3(4) . .
C15 N3 C19 C20 178.4(3) . .
Co1 N3 C19 C20 -0.6(4) . .
C17 C18 C19 N3 1.3(9) . .
C17 C18 C19 C20 -176.1(5) . .
C21 N4 C20 O6 4.4(6) . .
Co1 N4 C20 O6 -179.6(3) . .
C21 N4 C20 C19 -173.4(3) . .
Co1 N4 C20 C19 2.6(4) . .
N3 C19 C20 O6 -179.3(4) . .
C18 C19 C20 O6 -1.7(7) . .
N3 C19 C20 N4 -1.3(5) . .
C18 C19 C20 N4 176.3(5) . .
C20 N4 C21 C22 103.1(4) . .
Co1 N4 C21 C22 -72.3(4) . .
C20 N4 C21 C26 -73.9(4) . .
Co1 N4 C21 C26 110.7(3) . .
C26 C21 C22 C23 1.4(5) . .
N4 C21 C22 C23 -175.7(3) . .
C21 C22 C23 C24 -1.7(5) . .
C21 C22 C23 C27 175.4(3) . 3
C22 C23 C24 C25 0.8(5) . .
C27 C23 C24 C25 -176.2(3) 3 .
C23 C24 C25 C26 0.3(5) . .
C23 C24 C25 C28 178.7(3) . .
C24 C25 C26 C21 -0.6(5) . .
C28 C25 C26 C21 -179.0(3) . .
C22 C21 C26 C25 -0.2(5) . .
N4 C21 C26 C25 176.7(3) . .
Zn3 O9 C28 O10 -129.6(3) . .
Zn3 O9 C28 C25 51.2(4) . .
Zn2 O10 C28 O9 -1.2(4) 4_556 .
Zn1 O10 C28 O9 -143.4(3) 4_556 .
Zn2 O10 C28 C25 178.0(2) 4_556 .
Zn1 O10 C28 C25 35.8(5) 4_556 .
C26 C25 C28 O9 -156.7(3) . .
C24 C25 C28 O9 24.9(5) . .
C26 C25 C28 O10 24.1(5) . .
C24 C25 C28 O10 -154.3(3) . .
C33 N5 C29 C30 -1.2(7) . .
Co1 N5 C29 C30 178.4(4) 1_455 .
N5 C29 C30 C31 1.3(9) . .
C29 C30 C31 C32 0.2(10) . .
C30 C31 C32 C33 -1.7(9) . .
C29 N5 C33 C32 -0.5(6) . .
Co1 N5 C33 C32 179.9(4) 1_455 .
C29 N5 C33 C34 173.1(4) . .
Co1 N5 C33 C34 -6.6(4) 1_455 .
C31 C32 C33 N5 1.9(8) . .
C31 C32 C33 C34 -171.1(5) . .
C35 N6 C34 O11 10.1(5) . .
Co1 N6 C34 O11 177.9(3) 1_455 .
C35 N6 C34 C33 -167.9(3) . .
Co1 N6 C34 C33 -0.1(4) 1_455 .
N5 C33 C34 O11 -173.7(3) . .
C32 C33 C34 O11 -0.1(6) . .
N5 C33 C34 N6 4.4(5) . .
C32 C33 C34 N6 178.0(4) . .
C34 N6 C35 C40 72.6(4) . .
Co1 N6 C35 C40 -93.8(3) 1_455 .
C34 N6 C35 C36 -109.7(4) . .
Co1 N6 C35 C36 83.8(4) 1_455 .
C40 C35 C36 C37 0.4(5) . .
N6 C35 C36 C37 -177.1(3) . .
C35 C36 C37 C38 -0.2(5) . .
C35 C36 C37 C41 177.8(3) . .
C36 C37 C38 C39 0.4(5) . .
C41 C37 C38 C39 -177.6(3) . .
C36 C35 C40 C39 -0.9(5) . .
N6 C35 C40 C39 176.7(3) . .
Zn3 O13 C41 O12 0.5(3) . .
Zn3 O13 C41 C37 179.2(3) . .
Zn3 O12 C41 O13 -0.6(4) . .
Zn3 O12 C41 C37 -179.4(3) . .
C36 C37 C41 O13 175.7(3) . .
C38 C37 C41 O13 -6.4(5) . .
C36 C37 C41 O12 -5.6(5) . .
C38 C37 C41 O12 172.4(3) . .
C36 C37 C41 Zn3 -7.8(14) . .
C38 C37 C41 Zn3 170.1(10) . .
O8 Zn3 C41 O13 54.2(3) . .
O5 Zn3 C41 O13 -64.6(2) . .
O12 Zn3 C41 O13 179.4(4) . .
O9 Zn3 C41 O13 -174.7(2) . .
O8 Zn3 C41 O12 -125.2(2) . .
O5 Zn3 C41 O12 116.0(2) . .
O9 Zn3 C41 O12 5.9(2) . .
O13 Zn3 C41 O12 -179.4(4) . .
O8 Zn3 C41 C37 -122.6(12) . .
O5 Zn3 C41 C37 118.6(12) . .
O12 Zn3 C41 C37 2.6(11) . .
O9 Zn3 C41 C37 8.5(12) . .
O13 Zn3 C41 C37 -176.8(13) . .
C37 C38 C39 C40 -0.9(5) . .
C37 C38 C39 C42 176.7(3) . .
C35 C40 C39 C38 1.1(5) . .
C35 C40 C39 C42 -176.5(3) . .
Zn1 O15 C42 O14 13.2(8) 3_454 .
Zn1 O15 C42 C39 -168.5(4) 3_454 .
Zn2 O14 C42 O15 2.7(5) 3_454 .
Zn2 O14 C42 C39 -175.6(2) 3_454 .
C38 C39 C42 O15 -169.5(3) . .
C40 C39 C42 O15 8.1(5) . .
C38 C39 C42 O14 9.0(5) . .
C40 C39 C42 O14 -173.5(3) . .
Zn3 O8 C27 O7 5.5(5) . .
Zn3 O8 C27 C23 -172.7(2) . 3
